data_1535145
loop_
_publ_author_name
'Benkic, P.'
'Tramsek, M.'
'Zemva, B.'

_publ_section_title
;
 (Ca (Xe F2)4) (As F6)2: (n = 4, 2.5): the first coordination compounds of
 Ca(2+) with Xe F2 ligand
;
_journal_name_full 'Solid State Sciences'
_journal_page_first 1425
_journal_page_last 1434
_journal_volume 4
_journal_year 2002
_chemical_formula_sum 'As2 Ca F20 Xe4'
_chemical_name_systematic '(Ca (Xe F2)4) (As F6)2'
_space_group_IT_number 4
_symmetry_space_group_name_Hall 'P 2yb'
_symmetry_space_group_name_H-M 'P 1 21 1'
_cell_angle_alpha 90
_cell_angle_beta 111.56
_cell_angle_gamma 90
_cell_formula_units_Z 2
_cell_length_a 8.29
_cell_length_b 15.22
_cell_length_c 8.59
_cell_volume 1008.001
_citation_journal_id_ASTM SSSCFJ
_cod_data_source_file Benkic_SSSCFJ_2002_813.cif
_cod_data_source_block As2Ca1F20Xe4
_cod_original_formula_sum 'As2 Ca1 F20 Xe4'
_cod_database_code 1535145

loop_
_symmetry_equiv_pos_as_xyz
x,y,z
-x,y+1/2,-z

loop_
_atom_site_label
_atom_site_type_symbol
_atom_site_fract_x
_atom_site_fract_y
_atom_site_fract_z
_atom_site_occupancy
_atom_site_U_iso_or_equiv
F4 F-1 0.2524 0.4679 0.261 1 0.0
Xe4 Xe+2 0.02753 0.51259 0.08763 1 0.0
F9 F-1 0.5219 0.2817 0.6687 1 0.0
Xe3 Xe+2 0.24249 0.24701 -0.09186 1 0.0
F13 F-1 0.8017 0.2096 0.7259 1 0.0
F7 F-1 0.1962 0.1877 -0.305 1 0.0
Xe1 Xe+2 0.35906 0.06394 0.47372 1 0.0
F15 F-1 0.3269 0.4362 0.608 1 0.0
F17 F-1 0.333 0.5881 0.673 1 0.0
F1 F-1 0.3044 0.186 0.3883 1 0.0
F11 F-1 0.6311 0.3303 0.9586 1 0.0
As2 As+5 0.20078 0.51106 0.6754 1 0.0
F16 F-1 0.067 0.5214 0.4749 1 0.0
F18 F-1 0.325 0.4835 0.8757 1 0.0
Xe2 Xe+2 0.84032 0.29368 0.36852 1 0.0
As1 As+5 0.71689 0.2702 0.8415 1 0.0
F12 F-1 0.6287 0.1799 0.89 1 0.0
F5 F-1 0.4103 -0.0602 0.5561 1 0.0
F2 F-1 0.6034 0.2704 0.3609 1 0.0
F3 F-1 0.2822 0.3106 0.1229 1 0.0
F14 F-1 0.9036 0.2549 1.0161 1 0.0
F10 F-1 0.792 0.3629 0.786 1 0.0
F19 F-1 0.06 0.4298 0.661 1 0.0
F6 F-1 1.0776 0.3219 0.3632 1 0.0
F8 F-1 -0.1873 0.5584 -0.0804 1 0.0
Ca1 Ca+2 0.3631 0.33793 0.4048 1 0.0
F20 F-1 0.0819 0.5842 0.7412 1 0.0
